data_1513492
loop_
_publ_author_name
'Ou-Yang, Jiang-Kun'
'Zhang, Yan-Yan'
'He, Meng-Lan'
'Li, Jiang-Tao'
'Li, Xiaopeng'
'Zhao, Xiao-Li'
'Wang, Cui-Hong'
'Yu, Yihua'
'Wang, De-Xian'
'Xu, Lin'
'Yang, Hai-Bo'

_publ_section_title
;
 Unexpected Self-Assembly of Chiral Triangles from 90\% Chiral Di-Pt(II)
 Acceptors.
;
_journal_issue 3
_journal_name_full 'Organic letters'
_journal_page_first 664
_journal_page_last 667
_journal_paper_doi 10.1021/ol4032649
_journal_volume 16
_journal_year 2014
_chemical_formula_sum 'C46 H76 N2 O8 P4 Pt2'
_chemical_formula_weight 1299.15
_chemical_name_systematic
; 
 ? 
;
_space_group_IT_number 18
_symmetry_cell_setting orthorhombic
_symmetry_space_group_name_Hall 'P 2 2ab'
_symmetry_space_group_name_H-M 'P 21 21 2'
_atom_sites_solution_hydrogens geom
_atom_sites_solution_primary direct
_atom_sites_solution_secondary difmap
_audit_creation_method SHELXL-97
_cell_angle_alpha 90.00
_cell_angle_beta 90.00
_cell_angle_gamma 90.00
_cell_formula_units_Z 2
_cell_length_a 15.6572(5)
_cell_length_b 20.2909(7)
_cell_length_c 9.0472(3)
_cell_measurement_temperature 296(2)
_cell_volume 2874.28(17)
_computing_structure_refinement 'SHELXL-97 (Sheldrick, 2008)'
_computing_structure_solution 'SHELXS-97 (Sheldrick, 2008)'
_diffrn_ambient_temperature 296(2)
_diffrn_measured_fraction_theta_full 0.997
_diffrn_measured_fraction_theta_max 0.997
_diffrn_radiation_monochromator graphite
_diffrn_radiation_source 'fine-focus sealed tube'
_diffrn_radiation_type MoK\a
_diffrn_radiation_wavelength 0.71073
_diffrn_reflns_av_R_equivalents 0.0279
_diffrn_reflns_av_sigmaI/netI 0.0235
_diffrn_reflns_limit_h_max 18
_diffrn_reflns_limit_h_min -18
_diffrn_reflns_limit_k_max 24
_diffrn_reflns_limit_k_min -24
_diffrn_reflns_limit_l_max 10
_diffrn_reflns_limit_l_min -10
_diffrn_reflns_number 33058
_diffrn_reflns_theta_full 25.01
_diffrn_reflns_theta_max 25.01
_diffrn_reflns_theta_min 2.39
_exptl_absorpt_coefficient_mu 5.018
_exptl_absorpt_correction_T_max 0.4048
_exptl_absorpt_correction_T_min 0.2653
_exptl_absorpt_correction_type multi-scan
_exptl_absorpt_process_details sadabs
_exptl_crystal_colour colorless
_exptl_crystal_density_diffrn 1.501
_exptl_crystal_density_method 'not measured'
_exptl_crystal_description block
_exptl_crystal_F_000 1292
_exptl_crystal_size_max 0.36
_exptl_crystal_size_mid 0.28
_exptl_crystal_size_min 0.22
_platon_squeeze_details
;
;
_refine_diff_density_max 0.999
_refine_diff_density_min -0.403
_refine_diff_density_rms 0.073
_refine_ls_abs_structure_details 'Flack H D (1983), Acta Cryst. A39, 876-881'
_refine_ls_abs_structure_Flack 0.015(6)
_refine_ls_extinction_method none
_refine_ls_goodness_of_fit_ref 1.059
_refine_ls_hydrogen_treatment constr
_refine_ls_matrix_type full
_refine_ls_number_parameters 287
_refine_ls_number_reflns 5044
_refine_ls_number_restraints 2
_refine_ls_restrained_S_all 1.060
_refine_ls_R_factor_all 0.0200
_refine_ls_R_factor_gt 0.0195
_refine_ls_shift/su_max 0.002
_refine_ls_shift/su_mean 0.000
_refine_ls_structure_factor_coef Fsqd
_refine_ls_weighting_details 'calc w=1/[\s^2^(Fo^2^)+(0.0313P)^2^+1.5403P] where P=(Fo^2^+2Fc^2^)/3'
_refine_ls_weighting_scheme calc
_refine_ls_wR_factor_gt 0.0529
_refine_ls_wR_factor_ref 0.0533
_reflns_number_gt 4943
_reflns_number_total 5044
_reflns_threshold_expression >2sigma(I)
_cod_data_source_file ol4032649_si_004.cif
_cod_data_source_block z
_cod_depositor_comments
;
The following automatic conversions were performed:

'_symmetry_cell_setting' value 'Orthorhombic' changed to
'orthorhombic' according to
/usr/data/users/saulius/automatic-downloads/current/ACS/lib/dictionaries/cif_core.dic
dictionary named 'cif_core.dic' version 2.4.2 from 2011-04-26.

Automatic conversion script
Id: cif_fix_values 2281 2013-09-26 08:29:07Z andrius 

2019-04-08
Z value and formula fixed to values more according to usual
chemical conventions.                 miguel
;
_cod_original_formula_sum 'C92 H152 N4 O16 P8 Pt4'
_cod_original_formula_weight 2598.30
_cod_original_formula_units_Z 1
_cod_original_sg_symbol_H-M P21212
_cod_database_code 1513492

loop_
_symmetry_equiv_pos_as_xyz
'x, y, z'
'-x, -y, z'
'x+1/2, -y+1/2, -z'
'-x+1/2, y+1/2, -z'

loop_
_atom_site_label
_atom_site_type_symbol
_atom_site_fract_x
_atom_site_fract_y
_atom_site_fract_z
_atom_site_U_iso_or_equiv
_atom_site_adp_type
_atom_site_occupancy
_atom_site_symmetry_multiplicity
_atom_site_calc_flag
_atom_site_refinement_flags
Pt1 Pt -0.149883(9) -0.257004(7) 0.175144(15) 0.03408(6) Uani 1 1 d .
P1 P -0.13364(8) -0.17880(6) -0.00673(13) 0.0434(3) Uani 1 1 d .
P2 P -0.17636(7) -0.33765(6) 0.34948(13) 0.0405(3) Uani 1 1 d U
O1 O -0.08011(19) -0.57228(15) -0.4128(4) 0.0493(8) Uani 1 1 d .
O2 O -0.0514(3) -0.1587(2) 0.3592(5) 0.0750(11) Uani 1 1 d .
O3 O -0.1455(3) -0.1158(2) 0.5045(4) 0.0816(12) Uani 1 1 d .
O4 O -0.1840(2) -0.18567(15) 0.3400(4) 0.0490(8) Uani 1 1 d .
N1 N -0.1230(3) -0.1525(2) 0.4033(4) 0.0509(10) Uani 1 1 d .
C1 C -0.2164(2) -0.4509(2) -0.2297(5) 0.0384(9) Uani 1 1 d .
H1A H -0.2738 -0.4393 -0.2238 0.046 Uiso 1 1 calc R
C2 C -0.1936(2) -0.50232(19) -0.3156(5) 0.0359(8) Uani 1 1 d .
H2A H -0.2353 -0.5254 -0.3676 0.043 Uiso 1 1 calc R
C3 C -0.1071(2) -0.52144(18) -0.3275(5) 0.0352(8) Uani 1 1 d .
C4 C -0.0449(2) -0.48813(18) -0.2482(4) 0.0308(8) Uani 1 1 d .
C5 C -0.0687(2) -0.43360(18) -0.1579(4) 0.0309(8) Uani 1 1 d .
C6 C -0.1557(2) -0.41380(18) -0.1480(4) 0.0312(7) Uani 1 1 d .
C7 C -0.1786(2) -0.3604(2) -0.0560(4) 0.0341(9) Uani 1 1 d .
H7A H -0.2355 -0.3474 -0.0531 0.041 Uiso 1 1 calc R
C8 C -0.1209(3) -0.3271(2) 0.0286(5) 0.0340(9) Uani 1 1 d .
C9 C -0.0337(3) -0.3462(2) 0.0146(5) 0.0424(10) Uani 1 1 d .
H9A H 0.0075 -0.3232 0.0676 0.051 Uiso 1 1 calc R
C10 C -0.0086(3) -0.3975(2) -0.0744(4) 0.0355(9) Uani 1 1 d .
H10A H 0.0490 -0.4085 -0.0799 0.043 Uiso 1 1 calc R
C11 C -0.0291(3) -0.1759(3) -0.0940(7) 0.0626(14) Uani 1 1 d .
H11A H -0.0173 -0.2186 -0.1381 0.075 Uiso 1 1 calc R
H11B H -0.0305 -0.1437 -0.1730 0.075 Uiso 1 1 calc R
C12 C 0.0414(4) -0.1591(4) 0.0086(9) 0.089(2) Uani 1 1 d .
H12A H 0.0950 -0.1619 -0.0428 0.133 Uiso 1 1 calc R
H12B H 0.0414 -0.1893 0.0901 0.133 Uiso 1 1 calc R
H12C H 0.0336 -0.1150 0.0448 0.133 Uiso 1 1 calc R
C13 C -0.1524(5) -0.0952(2) 0.0532(6) 0.0674(15) Uani 1 1 d .
H13A H -0.2094 -0.0929 0.0951 0.081 Uiso 1 1 calc R
H13B H -0.1124 -0.0852 0.1318 0.081 Uiso 1 1 calc R
C14 C -0.1447(6) -0.0414(3) -0.0649(8) 0.097(2) Uani 1 1 d .
H14A H -0.1568 0.0008 -0.0214 0.145 Uiso 1 1 calc R
H14B H -0.1847 -0.0499 -0.1430 0.145 Uiso 1 1 calc R
H14C H -0.0878 -0.0413 -0.1042 0.145 Uiso 1 1 calc R
C15 C -0.2081(3) -0.1923(3) -0.1590(6) 0.0615(13) Uani 1 1 d .
H15A H -0.1968 -0.1598 -0.2352 0.074 Uiso 1 1 calc R
H15B H -0.1971 -0.2354 -0.2010 0.074 Uiso 1 1 calc R
C16 C -0.2996(4) -0.1883(4) -0.1175(8) 0.092(2) Uani 1 1 d .
H16A H -0.3325 -0.2159 -0.1821 0.138 Uiso 1 1 calc R
H16B H -0.3188 -0.1435 -0.1263 0.138 Uiso 1 1 calc R
H16C H -0.3067 -0.2029 -0.0173 0.138 Uiso 1 1 calc R
C17 C -0.2106(5) -0.4187(3) 0.2904(8) 0.089(2) Uani 1 1 d .
H17A H -0.2432 -0.4388 0.3696 0.107 Uiso 1 1 calc R
H17B H -0.2484 -0.4138 0.2062 0.107 Uiso 1 1 calc R
C18 C -0.1365(5) -0.4663(3) 0.2467(7) 0.085(2) Uani 1 1 d .
H18A H -0.1589 -0.5020 0.1889 0.127 Uiso 1 1 calc R
H18B H -0.1103 -0.4835 0.3345 0.127 Uiso 1 1 calc R
H18C H -0.0947 -0.4427 0.1898 0.127 Uiso 1 1 calc R
C19 C -0.0906(4) -0.3569(4) 0.4776(7) 0.0798(19) Uani 1 1 d U
H19A H -0.1103 -0.3905 0.5460 0.096 Uiso 1 1 calc R
H19B H -0.0430 -0.3751 0.4226 0.096 Uiso 1 1 calc R
C20 C -0.0594(4) -0.2969(3) 0.5662(6) 0.0669(15) Uani 1 1 d .
H20A H -0.0149 -0.3103 0.6327 0.100 Uiso 1 1 calc R
H20B H -0.1061 -0.2788 0.6217 0.100 Uiso 1 1 calc R
H20C H -0.0377 -0.2641 0.4995 0.100 Uiso 1 1 calc R
C21 C -0.2658(4) -0.3144(4) 0.4735(8) 0.0879(19) Uani 1 1 d U
H21A H -0.2744 -0.3487 0.5467 0.105 Uiso 1 1 calc R
H21B H -0.2518 -0.2739 0.5250 0.105 Uiso 1 1 calc R
C22 C -0.3475(4) -0.3049(4) 0.3850(10) 0.100(2) Uani 1 1 d U
H22A H -0.3942 -0.2969 0.4513 0.149 Uiso 1 1 calc R
H22B H -0.3588 -0.3438 0.3280 0.149 Uiso 1 1 calc R
H22C H -0.3409 -0.2679 0.3198 0.149 Uiso 1 1 calc R
C23 C -0.1417(3) -0.6125(3) -0.4812(7) 0.0685(15) Uani 1 1 d .
H23A H -0.1136 -0.6454 -0.5401 0.103 Uiso 1 1 calc R
H23B H -0.1776 -0.5860 -0.5433 0.103 Uiso 1 1 calc R
H23C H -0.1759 -0.6336 -0.4070 0.103 Uiso 1 1 calc R

loop_
_atom_site_aniso_label
_atom_site_aniso_U_11
_atom_site_aniso_U_22
_atom_site_aniso_U_33
_atom_site_aniso_U_23
_atom_site_aniso_U_13
_atom_site_aniso_U_12
Pt1 0.03751(8) 0.03064(8) 0.03410(8) -0.00169(6) 0.00107(6) 0.00498(6)
P1 0.0509(7) 0.0359(6) 0.0433(6) 0.0036(5) 0.0090(5) 0.0078(5)
P2 0.0470(6) 0.0376(6) 0.0370(6) 0.0029(5) -0.0007(5) 0.0014(4)
O1 0.0419(16) 0.0400(17) 0.066(2) -0.0193(15) -0.0038(14) -0.0015(13)
O2 0.062(2) 0.084(3) 0.078(3) -0.011(2) 0.002(2) -0.025(2)
O3 0.111(3) 0.068(2) 0.065(2) -0.025(2) 0.007(3) -0.017(3)
O4 0.0547(18) 0.0414(17) 0.0508(18) -0.0125(16) 0.0077(16) 0.0011(13)
N1 0.064(3) 0.045(2) 0.043(2) -0.0024(19) 0.0029(19) -0.0060(19)
C1 0.0254(18) 0.047(2) 0.043(2) 0.0035(18) -0.0018(16) 0.0006(17)
C2 0.0298(19) 0.038(2) 0.040(2) -0.004(2) -0.0051(17) -0.0044(15)
C3 0.041(2) 0.0283(18) 0.036(2) -0.0004(19) -0.0057(18) -0.0008(15)
C4 0.0312(19) 0.0274(19) 0.0339(18) 0.0033(15) 0.0002(16) 0.0002(15)
C5 0.0279(18) 0.0299(18) 0.0348(19) 0.0083(16) -0.0040(15) 0.0006(14)
C6 0.0328(18) 0.0329(18) 0.0279(17) 0.0025(13) 0.0002(16) 0.0016(16)
C7 0.0275(18) 0.035(2) 0.040(2) 0.0026(17) 0.0028(15) 0.0069(15)
C8 0.035(2) 0.033(2) 0.034(2) 0.0003(17) 0.0005(16) 0.0087(16)
C9 0.037(2) 0.039(2) 0.051(3) -0.010(2) -0.0042(19) 0.0076(18)
C10 0.0294(19) 0.032(2) 0.045(2) -0.0055(17) -0.0040(16) 0.0073(16)
C11 0.055(3) 0.060(3) 0.072(3) 0.007(3) 0.019(3) 0.004(3)
C12 0.059(3) 0.092(5) 0.116(6) 0.000(4) 0.019(4) -0.017(3)
C13 0.101(4) 0.036(2) 0.066(3) 0.007(2) 0.024(3) 0.012(3)
C14 0.152(7) 0.040(3) 0.099(5) 0.023(3) 0.031(5) 0.023(4)
C15 0.065(3) 0.071(3) 0.049(3) 0.015(3) 0.001(2) 0.004(3)
C16 0.059(4) 0.122(6) 0.095(5) 0.022(4) -0.003(3) 0.012(4)
C17 0.124(6) 0.070(4) 0.074(4) 0.004(3) 0.003(4) -0.016(4)
C18 0.136(6) 0.037(3) 0.081(4) 0.002(3) -0.002(4) 0.012(4)
C19 0.075(4) 0.091(5) 0.074(4) 0.025(4) -0.029(3) -0.005(3)
C20 0.075(4) 0.074(4) 0.052(3) -0.005(3) -0.021(3) 0.002(3)
C21 0.080(4) 0.091(5) 0.092(5) 0.017(4) 0.016(3) 0.010(4)
C22 0.057(3) 0.104(5) 0.138(6) 0.007(5) 0.017(3) 0.005(4)
C23 0.053(3) 0.056(3) 0.097(4) -0.034(3) -0.006(3) -0.007(2)

loop_
_atom_type_symbol
_atom_type_description
_atom_type_scat_dispersion_real
_atom_type_scat_dispersion_imag
_atom_type_scat_source
C C 0.0033 0.0016 'International Tables Vol C Tables 4.2.6.8 and 6.1.1.4'
H H 0.0000 0.0000 'International Tables Vol C Tables 4.2.6.8 and 6.1.1.4'
N N 0.0061 0.0033 'International Tables Vol C Tables 4.2.6.8 and 6.1.1.4'
O O 0.0106 0.0060 'International Tables Vol C Tables 4.2.6.8 and 6.1.1.4'
P P 0.1023 0.0942 'International Tables Vol C Tables 4.2.6.8 and 6.1.1.4'
Pt Pt -1.7033 8.3905 'International Tables Vol C Tables 4.2.6.8 and 6.1.1.4'

loop_
_geom_angle_atom_site_label_1
_geom_angle_atom_site_label_2
_geom_angle_atom_site_label_3
_geom_angle
_geom_angle_site_symmetry_3
C8 Pt1 O4 176.94(16) .
C8 Pt1 P1 89.50(12) .
O4 Pt1 P1 93.40(10) .
C8 Pt1 P2 89.40(13) .
O4 Pt1 P2 87.63(9) .
P1 Pt1 P2 175.51(4) .
C13 P1 C11 104.3(3) .
C13 P1 C15 105.3(3) .
C11 P1 C15 104.6(3) .
C13 P1 Pt1 114.56(18) .
C11 P1 Pt1 115.6(2) .
C15 P1 Pt1 111.47(18) .
C17 P2 C19 102.2(4) .
C17 P2 C21 100.7(4) .
C19 P2 C21 103.1(3) .
C17 P2 Pt1 119.7(2) .
C19 P2 Pt1 117.1(2) .
C21 P2 Pt1 111.6(2) .
C3 O1 C23 118.6(3) .
N1 O4 Pt1 118.2(3) .
O2 N1 O3 125.3(5) .
O2 N1 O4 119.1(4) .
O3 N1 O4 115.5(4) .
C2 C1 C6 122.2(4) .
C2 C1 H1A 118.9 .
C6 C1 H1A 118.9 .
C1 C2 C3 120.6(4) .
C1 C2 H2A 119.7 .
C3 C2 H2A 119.7 .
O1 C3 C4 116.5(3) .
O1 C3 C2 123.4(3) .
C4 C3 C2 120.1(4) .
C3 C4 C5 119.4(3) .
C3 C4 C4 120.5(4) 2_545
C5 C4 C4 120.0(3) 2_545
C10 C5 C6 117.3(3) .
C10 C5 C4 122.3(3) .
C6 C5 C4 120.4(3) .
C7 C6 C1 122.9(4) .
C7 C6 C5 119.7(3) .
C1 C6 C5 117.3(3) .
C8 C7 C6 122.9(4) .
C8 C7 H7A 118.5 .
C6 C7 H7A 118.5 .
C7 C8 C9 116.7(4) .
C7 C8 Pt1 125.2(3) .
C9 C8 Pt1 118.0(3) .
C10 C9 C8 122.2(4) .
C10 C9 H9A 118.9 .
C8 C9 H9A 118.9 .
C9 C10 C5 121.0(4) .
C9 C10 H10A 119.5 .
C5 C10 H10A 119.5 .
C12 C11 P1 114.0(4) .
C12 C11 H11A 108.8 .
P1 C11 H11A 108.8 .
C12 C11 H11B 108.8 .
P1 C11 H11B 108.8 .
H11A C11 H11B 107.7 .
C11 C12 H12A 109.5 .
C11 C12 H12B 109.5 .
H12A C12 H12B 109.5 .
C11 C12 H12C 109.5 .
H12A C12 H12C 109.5 .
H12B C12 H12C 109.5 .
C14 C13 P1 116.6(4) .
C14 C13 H13A 108.1 .
P1 C13 H13A 108.1 .
C14 C13 H13B 108.1 .
P1 C13 H13B 108.1 .
H13A C13 H13B 107.3 .
C13 C14 H14A 109.5 .
C13 C14 H14B 109.5 .
H14A C14 H14B 109.5 .
C13 C14 H14C 109.5 .
H14A C14 H14C 109.5 .
H14B C14 H14C 109.5 .
C16 C15 P1 114.7(4) .
C16 C15 H15A 108.6 .
P1 C15 H15A 108.6 .
C16 C15 H15B 108.6 .
P1 C15 H15B 108.6 .
H15A C15 H15B 107.6 .
C15 C16 H16A 109.5 .
C15 C16 H16B 109.5 .
H16A C16 H16B 109.5 .
C15 C16 H16C 109.5 .
H16A C16 H16C 109.5 .
H16B C16 H16C 109.5 .
C18 C17 P2 114.7(5) .
C18 C17 H17A 108.6 .
P2 C17 H17A 108.6 .
C18 C17 H17B 108.6 .
P2 C17 H17B 108.6 .
H17A C17 H17B 107.6 .
C17 C18 H18A 109.5 .
C17 C18 H18B 109.5 .
H18A C18 H18B 109.5 .
C17 C18 H18C 109.5 .
H18A C18 H18C 109.5 .
H18B C18 H18C 109.5 .
C20 C19 P2 113.4(5) .
C20 C19 H19A 108.9 .
P2 C19 H19A 108.9 .
C20 C19 H19B 108.9 .
P2 C19 H19B 108.9 .
H19A C19 H19B 107.7 .
C19 C20 H20A 109.5 .
C19 C20 H20B 109.5 .
H20A C20 H20B 109.5 .
C19 C20 H20C 109.5 .
H20A C20 H20C 109.5 .
H20B C20 H20C 109.5 .
C22 C21 P2 110.4(5) .
C22 C21 H21A 109.6 .
P2 C21 H21A 109.6 .
C22 C21 H21B 109.6 .
P2 C21 H21B 109.6 .
H21A C21 H21B 108.1 .
C21 C22 H22A 109.5 .
C21 C22 H22B 109.5 .
H22A C22 H22B 109.5 .
C21 C22 H22C 109.5 .
H22A C22 H22C 109.5 .
H22B C22 H22C 109.5 .
O1 C23 H23A 109.5 .
O1 C23 H23B 109.5 .
H23A C23 H23B 109.5 .
O1 C23 H23C 109.5 .
H23A C23 H23C 109.5 .
H23B C23 H23C 109.5 .

loop_
_geom_bond_atom_site_label_1
_geom_bond_atom_site_label_2
_geom_bond_distance
_geom_bond_site_symmetry_2
Pt1 C8 1.997(4) .
Pt1 O4 2.145(3) .
Pt1 P1 2.3000(12) .
Pt1 P2 2.3102(11) .
P1 C13 1.805(5) .
P1 C11 1.818(5) .
P1 C15 1.825(5) .
P2 C17 1.811(7) .
P2 C19 1.816(5) .
P2 C21 1.855(7) .
O1 C3 1.356(5) .
O1 C23 1.408(5) .
O2 N1 1.196(6) .
O3 N1 1.232(6) .
O4 N1 1.301(5) .
C1 C2 1.349(6) .
C1 C6 1.420(6) .
C1 H1A 0.9300 .
C2 C3 1.413(5) .
C2 H2A 0.9300 .
C3 C4 1.386(5) .
C4 C5 1.425(5) .
C4 C4 1.485(7) 2_545
C5 C10 1.412(5) .
C5 C6 1.423(5) .
C6 C7 1.413(6) .
C7 C8 1.362(6) .
C7 H7A 0.9300 .
C8 C9 1.425(6) .
C9 C10 1.373(6) .
C9 H9A 0.9300 .
C10 H10A 0.9300 .
C11 C12 1.483(9) .
C11 H11A 0.9700 .
C11 H11B 0.9700 .
C12 H12A 0.9600 .
C12 H12B 0.9600 .
C12 H12C 0.9600 .
C13 C14 1.532(7) .
C13 H13A 0.9700 .
C13 H13B 0.9700 .
C14 H14A 0.9600 .
C14 H14B 0.9600 .
C14 H14C 0.9600 .
C15 C16 1.483(8) .
C15 H15A 0.9700 .
C15 H15B 0.9700 .
C16 H16A 0.9600 .
C16 H16B 0.9600 .
C16 H16C 0.9600 .
C17 C18 1.560(10) .
C17 H17A 0.9700 .
C17 H17B 0.9700 .
C18 H18A 0.9600 .
C18 H18B 0.9600 .
C18 H18C 0.9600 .
C19 C20 1.539(9) .
C19 H19A 0.9700 .
C19 H19B 0.9700 .
C20 H20A 0.9600 .
C20 H20B 0.9600 .
C20 H20C 0.9600 .
C21 C22 1.521(9) .
C21 H21A 0.9700 .
C21 H21B 0.9700 .
C22 H22A 0.9600 .
C22 H22B 0.9600 .
C22 H22C 0.9600 .
C23 H23A 0.9600 .
C23 H23B 0.9600 .
C23 H23C 0.9600 .

loop_
_geom_torsion_atom_site_label_1
_geom_torsion_atom_site_label_2
_geom_torsion_atom_site_label_3
_geom_torsion_atom_site_label_4
_geom_torsion
_geom_torsion_site_symmetry_1
_geom_torsion_site_symmetry_4
C8 Pt1 P1 C13 179.8(3) . .
O4 Pt1 P1 C13 0.8(3) . .
P2 Pt1 P1 C13 103.9(6) . .
C8 Pt1 P1 C11 -58.9(3) . .
O4 Pt1 P1 C11 122.1(2) . .
P2 Pt1 P1 C11 -134.7(6) . .
C8 Pt1 P1 C15 60.4(2) . .
O4 Pt1 P1 C15 -118.6(2) . .
P2 Pt1 P1 C15 -15.5(6) . .
C8 Pt1 P2 C17 -27.5(3) . .
O4 Pt1 P2 C17 151.8(3) . .
P1 Pt1 P2 C17 48.4(7) . .
C8 Pt1 P2 C19 96.9(3) . .
O4 Pt1 P2 C19 -83.8(3) . .
P1 Pt1 P2 C19 172.8(6) . .
C8 Pt1 P2 C21 -144.6(3) . .
O4 Pt1 P2 C21 34.7(3) . .
P1 Pt1 P2 C21 -68.7(6) . .
C8 Pt1 O4 N1 119(3) . .
P1 Pt1 O4 N1 -80.1(3) . .
P2 Pt1 O4 N1 104.2(3) . .
Pt1 O4 N1 O2 6.3(6) . .
Pt1 O4 N1 O3 -174.9(3) . .
C6 C1 C2 C3 0.0(6) . .
C23 O1 C3 C4 172.5(4) . .
C23 O1 C3 C2 -6.8(7) . .
C1 C2 C3 O1 -179.4(4) . .
C1 C2 C3 C4 1.3(6) . .
O1 C3 C4 C5 179.1(3) . .
C2 C3 C4 C5 -1.5(6) . .
O1 C3 C4 C4 -5.4(5) . 2_545
C2 C3 C4 C4 173.9(3) . 2_545
C3 C4 C5 C10 -179.9(4) . .
C4 C4 C5 C10 4.6(5) 2_545 .
C3 C4 C5 C6 0.5(5) . .
C4 C4 C5 C6 -175.0(3) 2_545 .
C2 C1 C6 C7 -179.1(4) . .
C2 C1 C6 C5 -1.0(6) . .
C10 C5 C6 C7 -0.7(5) . .
C4 C5 C6 C7 178.9(3) . .
C10 C5 C6 C1 -178.8(4) . .
C4 C5 C6 C1 0.7(5) . .
C1 C6 C7 C8 176.3(4) . .
C5 C6 C7 C8 -1.8(6) . .
C6 C7 C8 C9 3.4(6) . .
C6 C7 C8 Pt1 -173.9(3) . .
O4 Pt1 C8 C7 70(3) . .
P1 Pt1 C8 C7 -91.3(4) . .
P2 Pt1 C8 C7 84.4(4) . .
O4 Pt1 C8 C9 -107(3) . .
P1 Pt1 C8 C9 91.4(3) . .
P2 Pt1 C8 C9 -92.9(3) . .
C7 C8 C9 C10 -2.8(7) . .
Pt1 C8 C9 C10 174.7(3) . .
C8 C9 C10 C5 0.5(7) . .
C6 C5 C10 C9 1.3(6) . .
C4 C5 C10 C9 -178.3(4) . .
C13 P1 C11 C12 64.3(5) . .
C15 P1 C11 C12 174.6(5) . .
Pt1 P1 C11 C12 -62.4(5) . .
C11 P1 C13 C14 54.2(7) . .
C15 P1 C13 C14 -55.6(6) . .
Pt1 P1 C13 C14 -178.4(5) . .
C13 P1 C15 C16 -63.2(6) . .
C11 P1 C15 C16 -172.9(5) . .
Pt1 P1 C15 C16 61.5(6) . .
C19 P2 C17 C18 -46.7(6) . .
C21 P2 C17 C18 -152.8(5) . .
Pt1 P2 C17 C18 84.6(5) . .
C17 P2 C19 C20 -170.1(5) . .
C21 P2 C19 C20 -65.8(6) . .
Pt1 P2 C19 C20 57.1(6) . .
C17 P2 C21 C22 -67.5(6) . .
C19 P2 C21 C22 -172.8(5) . .
Pt1 P2 C21 C22 60.6(6) . .

loop_
_platon_squeeze_void_nr
_platon_squeeze_void_average_x
_platon_squeeze_void_average_y
_platon_squeeze_void_average_z
_platon_squeeze_void_volume
_platon_squeeze_void_count_electrons
_platon_squeeze_void_content
1 0.000 0.000 0.467 125 42 ' '
2 0.500 0.500 0.533 125 44 ' '
